data_7246067
loop_
_publ_author_name
'He, Yuan-Chun'
'Yu, Hao-Long'
'Zhao, Kai-Yang'
'Wang, Yao'
'Geng, Chang-Sheng'
'Wu, Shuang'
'Yang, Hong-Kun'
'Zhao, Fang-Hua'

_publ_section_title
;
 Three new Zn(ii) coordination polymers for highly selective and sensitive
 detection of Fe3+
;
_journal_issue 2
_journal_name_full CrystEngComm
_journal_page_first 328
_journal_page_last 336
_journal_paper_doi 10.1039/D2CE01382G
_journal_volume 25
_journal_year 2023
_chemical_formula_moiety 'C57 H55 N10 O15 Zn3, 0.5(H2 O)'
_chemical_formula_sum 'C57 H56 N10 O15.5 Zn3'
_chemical_formula_weight 1325.22
_space_group_crystal_system monoclinic
_space_group_IT_number 14
_space_group_name_Hall '-P 2ybc'
_space_group_name_H-M_alt 'P 1 21/c 1'
_atom_sites_solution_hydrogens mixed
_atom_sites_solution_primary iterative
_audit_creation_date 2022-07-25
_audit_creation_method
;
Olex2 1.5
(compiled 2022.04.07 svn.rca3783a0 for OlexSys, GUI svn.r6498)
;
_audit_update_record
;
2022-10-05 deposited with the CCDC.	2022-11-15 downloaded from the CCDC.
;
_cell_angle_alpha 90
_cell_angle_beta 97.684(3)
_cell_angle_gamma 90
_cell_formula_units_Z 4
_cell_length_a 24.416(2)
_cell_length_b 13.1343(13)
_cell_length_c 18.2143(19)
_cell_measurement_reflns_used 9930
_cell_measurement_temperature 293(2)
_cell_measurement_theta_max 24.854
_cell_measurement_theta_min 2.256
_cell_volume 5788.6(10)
_computing_cell_refinement 'SAINT V8.40A (Bruker, 2019)'
_computing_data_collection 'Bruker APEX2'
_computing_data_reduction 'SAINT V8.40A (Bruker, 2019)'
_computing_molecular_graphics 'Olex2 1.5 (Dolomanov et al., 2009)'
_computing_publication_material 'Olex2 1.5 (Dolomanov et al., 2009)'
_computing_structure_refinement 'XL  (Sheldrick, 2008)'
_computing_structure_solution 'olex2.solve 1.5 (Bourhis et al., 2015)'
_diffrn_ambient_temperature 293.15
_diffrn_measured_fraction_theta_full 0.997
_diffrn_measured_fraction_theta_max 0.997
_diffrn_measurement_device_type 'Bruker APEX-II CCD'
_diffrn_measurement_method '\f and \w scans'
_diffrn_radiation_type MoK\a
_diffrn_radiation_wavelength 0.71076
_diffrn_reflns_av_R_equivalents 0.0482
_diffrn_reflns_av_unetI/netI 0.0349
_diffrn_reflns_Laue_measured_fraction_full 0.997
_diffrn_reflns_Laue_measured_fraction_max 0.997
_diffrn_reflns_limit_h_max 29
_diffrn_reflns_limit_h_min -29
_diffrn_reflns_limit_k_max 15
_diffrn_reflns_limit_k_min -15
_diffrn_reflns_limit_l_max 21
_diffrn_reflns_limit_l_min -21
_diffrn_reflns_number 61005
_diffrn_reflns_point_group_measured_fraction_full 0.997
_diffrn_reflns_point_group_measured_fraction_max 0.997
_diffrn_reflns_theta_full 25.243
_diffrn_reflns_theta_max 25.351
_diffrn_reflns_theta_min 2.033
_diffrn_source 'sealed tube'
_diffrn_source_current 30.0
_diffrn_source_power 1.5
_diffrn_source_voltage 50.0
_exptl_absorpt_coefficient_mu 1.311
_exptl_absorpt_correction_T_max 0.7465
_exptl_absorpt_correction_T_min 0.6006
_exptl_absorpt_correction_type multi-scan
_exptl_absorpt_process_details
;
 SADABS 2016/2: Krause, L., Herbst-Irmer, R., Sheldrick G.M. & Stalke D.,
 J. Appl. Cryst. 48 (2015) 3-10
;
_exptl_crystal_density_diffrn 1.521
_exptl_crystal_description block
_exptl_crystal_F_000 2728
_exptl_crystal_size_max 0.25
_exptl_crystal_size_mid 0.23
_exptl_crystal_size_min 0.2
_refine_diff_density_max 0.655
_refine_diff_density_min -0.836
_refine_diff_density_rms 0.085
_refine_ls_extinction_method none
_refine_ls_goodness_of_fit_ref 1.053
_refine_ls_hydrogen_treatment mixed
_refine_ls_matrix_type full
_refine_ls_number_parameters 845
_refine_ls_number_reflns 10555
_refine_ls_number_restraints 1094
_refine_ls_restrained_S_all 1.054
_refine_ls_R_factor_all 0.0903
_refine_ls_R_factor_gt 0.0665
_refine_ls_shift/su_max 0.001
_refine_ls_shift/su_mean 0.000
_refine_ls_structure_factor_coef Fsqd
_refine_ls_weighting_details 'w=1/[\s^2^(Fo^2^)+(0.0740P)^2^+20.5758P] where P=(Fo^2^+2Fc^2^)/3'
_refine_ls_weighting_scheme calc
_refine_ls_wR_factor_gt 0.1773
_refine_ls_wR_factor_ref 0.1925
_reflns_Friedel_coverage 0.000
_reflns_number_gt 7748
_reflns_number_total 10555
_reflns_threshold_expression 'I > 2\s(I)'
_cod_data_source_file d2ce01382g2.cif
_cod_data_source_block 2
_cod_original_cell_volume 5788.7(10)
_cod_original_formula_sum 'C57 H56 N10 O15.50 Zn3'
_cod_database_code 7246067
_shelx_shelxl_version_number 2018/3
_shelx_space_group_comment
;
The symmetry employed for this shelxl refinement is uniquely defined
by the following loop, which should always be used as a source of
symmetry information in preference to the above space-group names.
They are only intended as comments.
;
_shelx_estimated_absorpt_t_max 0.779
_shelx_estimated_absorpt_t_min 0.735
_olex2_refinement_description
;
1. Restrained distances
 N3-C41 \\sim N3-C41A
 with sigma of 0.02
 N1-C35 \\sim N1-C35A
 with sigma of 0.02
 C34-H34 \\sim C33-H33
 with sigma of 0.02
 N2-C35 \\sim N2-C35A
 with sigma of 0.02
 N1-C35A \\sim N1-C35
 with sigma of 0.02
 N4-C42 \\sim N4-C42A
 with sigma of 0.02
 C42-C41 \\sim C42A-C41A
 with sigma of 0.02
 N2-C35A \\sim N2-C35
 with sigma of 0.02
 N4-C41 \\sim N4-C41A
 with sigma of 0.04
 N3-C42 \\sim N3-C42A
 with sigma of 0.04
 N4-C42A \\sim N4-C42
 with sigma of 0.02
 C41A-C42A \\sim C41-C42
 with sigma of 0.02
 N3-C40 \\sim N4-C40
 with sigma of 0.02
 C38-C37 \\sim C39-C38 \\sim C37-C36
 with sigma of 0.02
 C29-C32 \\sim C29-C32A
 with sigma of 0.02
 Zn3-O12 \\sim Zn3-O12A
 with sigma of 0.02
 Zn3-C32 \\sim Zn3-C32A
 with sigma of 0.04
 O11-C29 \\sim O11A-C29
 with sigma of 0.04
 O11-C32 \\sim O11A-C32A
 with sigma of 0.02
 O11-O12 \\sim O11A-O12A
 with sigma of 0.04
 O12-C29 \\sim O12A-C29
 with sigma of 0.04
 O12A-C32A \\sim O12-C32
 with sigma of 0.02
 C32-C29 \\sim C32A-C29
 with sigma of 0.02
 O11A-C32A \\sim O11-C32
 with sigma of 0.02
 Zn3-O12A \\sim Zn3-O12
 with sigma of 0.02
 O12-C32 \\sim O12A-C32A
 with sigma of 0.02
2. Uiso/Uaniso restraints and constraints
C1 \\sim C2 \\sim C3 \\sim C4 \\sim C5 \\sim C6 \\sim C7 \\sim C8 \\sim C9
\\sim C10 \\sim C11 \\sim C12 \\sim C13 \\sim C14 \\sim C15 \\sim C16 \\sim C17
\\sim C18 \\sim C19 \\sim C20 \\sim C21 \\sim C22 \\sim C23 \\sim C24 \\sim C25
\\sim C26 \\sim C27 \\sim C28 \\sim C29 \\sim C30 \\sim C31 \\sim C32 \\sim C33
\\sim C34 \\sim C36 \\sim C37 \\sim C38 \\sim C39 \\sim C40 \\sim C43 \\sim C44
\\sim C45 \\sim C46 \\sim C47 \\sim C48 \\sim C49 \\sim C50 \\sim C51 \\sim C52
\\sim C53 \\sim C54 \\sim C55 \\sim C56 \\sim C57 \\sim C35 \\sim C41 \\sim C42
\\sim C35A \\sim C41A \\sim C42A: within 3.8A with sigma of 0.01 and sigma for
terminal atoms of 0.02 within 3.8A
C41A \\sim C42A: within 2A with sigma of 0.04 and sigma for terminal atoms of
0.08 within 2A
Uanis(C32A) \\sim Ueq: with sigma of 0.1 and sigma for terminal atoms of 0.2
3. Rigid body (RIGU) restrains
 N3, N4, C41A, C42A
 with sigma for 1-2 distances of 0.004 and sigma for 1-3 distances of 0.004
 N3, N4, C41, C42
 with sigma for 1-2 distances of 0.004 and sigma for 1-3 distances of 0.004
4. Others
 Sof(C41A)=1-FVAR(1)
 Sof(C41)=FVAR(1)
 Sof(C35A)=Sof(H35A)=1-FVAR(2)
 Sof(C35)=Sof(H35)=FVAR(2)
 Sof(O11A)=Sof(O12A)=Sof(C32A)=1-FVAR(3)
 Sof(O11)=Sof(O12)=Sof(C32)=FVAR(3)
 Fixed Sof: C42(0.75) C42A(0.25) O2W(0.5) H2WA(0.5) H2WB(0.5)
 Fixed X: C42A(-0.64849)
 Fixed Y: C34(0.4169)
 Fixed Z: C42A(1.125381)
5.a Free rotating group:
 O2W(H2WA,H2WB)
5.b Rotating group:
 O1W(H1WA,H1WB)
5.c Secondary CH2 refined with riding coordinates:
 C9(H9A,H9B), C24(H24A,H24B), C36(H36A,H36B), C37(H37A,H37B), C38(H38A,H38B),
 C39(H39A,H39B), C46(H46A,H46B), C47(H47A,H47B), C51(H51A,H51B), C52(H52A,H52B),
  C56(H56A,H56B), C57(H57A,H57B)
5.d Aromatic/amide H refined with riding coordinates:
 C3(H3), C5(H5), C7(H7), C12(H12), C13(H13), C14(H14), C19(H19), C20(H20),
 C21(H21), C22(H22), C26(H26), C28(H28), C30(H30), C33(H33), C40(H40), C43(H43),
  C44(H44), C45(H45), C48(H48), C49(H49), C50(H50), C54(H54), C55(H55),
 C35(H35), C41(H41), C42(H42), C35A(H35A)
;
_olex2_submission_special_instructions 'No special instructions were received'

loop_
_space_group_symop_operation_xyz
'x, y, z'
'-x, y+1/2, -z+1/2'
'-x, -y, -z'
'x, -y-1/2, z-1/2'

loop_
_atom_site_label
_atom_site_type_symbol
_atom_site_fract_x
_atom_site_fract_y
_atom_site_fract_z
_atom_site_U_iso_or_equiv
_atom_site_adp_type
_atom_site_occupancy
_atom_site_site_symmetry_order
_atom_site_calc_flag
_atom_site_refinement_flags_posn
_atom_site_refinement_flags_adp
_atom_site_refinement_flags_occupancy
_atom_site_disorder_assembly
_atom_site_disorder_group
Zn1 Zn 0.00039(3) 0.11490(4) 0.75300(3) 0.03894(17) Uani 1 1 d . . . . .
Zn2 Zn -0.25262(3) 0.13037(5) 1.07690(4) 0.0513(2) Uani 1 1 d . . . . .
Zn3 Zn -0.57852(4) 0.21411(7) 1.22433(5) 0.0782(3) Uani 1 1 d D . . . .
O1 O -0.04549(18) -0.0047(3) 0.7743(2) 0.0581(10) Uani 1 1 d . . . . .
O1W O -0.21293(17) 0.0979(4) 1.1773(2) 0.0618(11) Uani 1 1 d . . . . .
H1WA H -0.207621 0.152533 1.202752 0.093 Uiso 1 1 d R U . . .
H1WB H -0.180434 0.076504 1.173370 0.093 Uiso 1 1 d R U . . .
O2 O -0.0822(2) 0.1289(3) 0.8205(3) 0.0681(12) Uani 1 1 d . . . . .
O3 O -0.13708(17) -0.3680(3) 0.8983(2) 0.0506(10) Uani 1 1 d . . . . .
O4 O -0.05437(16) -0.4458(3) 0.8053(2) 0.0558(10) Uani 1 1 d . . . . .
O5 O -0.11393(18) -0.5096(3) 0.7160(2) 0.0619(11) Uani 1 1 d . . . . .
O6 O -0.2440(2) -0.0619(4) 1.0255(3) 0.0921(18) Uani 1 1 d . . . . .
O7 O -0.21030(18) 0.0877(3) 1.0002(2) 0.0614(11) Uani 1 1 d . . . . .
O8 O -0.25161(18) 0.2805(3) 1.0808(2) 0.0575(10) Uani 1 1 d . . . . .
O9 O -0.2285(2) 0.2938(4) 1.2025(3) 0.0808(15) Uani 1 1 d . . . . .
O10 O -0.33211(18) 0.4466(4) 1.0708(3) 0.0829(16) Uani 1 1 d . . . . .
O11 O -0.5870(5) 0.2526(12) 1.0775(7) 0.118(5) Uani 0.70(2) 1 d D . P A 1
O12 O -0.5217(4) 0.2792(11) 1.1710(7) 0.083(4) Uani 0.70(2) 1 d D . P A 1
O13 O -0.5508(3) 0.2902(5) 0.8293(4) 0.109(2) Uani 1 1 d . . . . .
O14 O -0.4873(3) 0.3959(6) 0.7997(4) 0.112(2) Uani 1 1 d . . . . .
N1 N -0.6380(3) 0.3216(6) 1.2279(4) 0.092(2) Uani 1 1 d D . . . .
N2 N -0.6816(3) 0.4640(6) 1.2109(6) 0.122(3) Uani 1 1 d D . . . .
N3 N -0.6371(4) 0.9205(7) 1.1915(7) 0.151(4) Uani 1 1 d D . . . .
N4 N -0.6176(3) 1.0805(6) 1.1986(5) 0.106(2) Uani 1 1 d D . . . .
N5 N -0.3324(2) 0.1069(4) 1.0766(3) 0.0661(15) Uani 1 1 d . . . . .
N6 N -0.4105(3) 0.0350(5) 1.0926(6) 0.115(3) Uani 1 1 d . . . . .
N7 N 0.04018(19) 0.2069(3) 0.8302(2) 0.0446(10) Uani 1 1 d . . . . .
N8 N 0.05208(19) 0.3423(3) 0.9007(2) 0.0449(10) Uani 1 1 d . . . . .
N9 N -0.03526(17) 0.2057(3) 0.6704(2) 0.0391(9) Uani 1 1 d . . . . .
N10 N -0.0389(2) 0.3011(3) 0.5720(2) 0.0466(11) Uani 1 1 d . . . . .
C1 C -0.0801(2) 0.0364(5) 0.8108(3) 0.0471(12) Uani 1 1 d . U . . .
C2 C -0.1192(2) -0.0335(4) 0.8452(3) 0.0432(11) Uani 1 1 d . U . . .
C3 C -0.1492(2) 0.0069(4) 0.8972(3) 0.0442(11) Uani 1 1 d . U . . .
H3 H -0.146115 0.075827 0.908574 0.053 Uiso 1 1 calc R U . . .
C4 C -0.1840(2) -0.0538(4) 0.9328(3) 0.0452(11) Uani 1 1 d . U . . .
C5 C -0.1893(2) -0.1566(4) 0.9143(3) 0.0486(11) Uani 1 1 d . U . . .
H5 H -0.212648 -0.197742 0.937714 0.058 Uiso 1 1 calc R U . . .
C6 C -0.1602(2) -0.1982(4) 0.8615(3) 0.0475(11) Uani 1 1 d . U . . .
C7 C -0.1242(2) -0.1364(4) 0.8277(3) 0.0455(11) Uani 1 1 d . U . . .
H7 H -0.103495 -0.164343 0.793412 0.055 Uiso 1 1 calc R U . . .
C8 C -0.2151(3) -0.0090(5) 0.9899(3) 0.0542(13) Uani 1 1 d . U . . .
C9 C -0.1669(3) -0.3092(4) 0.8413(3) 0.0565(12) Uani 1 1 d . U . . .
H9A H -0.205707 -0.327788 0.835527 0.068 Uiso 1 1 calc R U . . .
H9B H -0.152959 -0.321979 0.794686 0.068 Uiso 1 1 calc R U . . .
C10 C -0.1475(2) -0.4728(4) 0.8948(3) 0.0466(11) Uani 1 1 d . U . . .
C11 C -0.1752(3) -0.5136(5) 0.9489(4) 0.0596(13) Uani 1 1 d . U . . .
H11 H -0.188(4) -0.461(7) 0.995(5) 0.12(3) Uiso 1 1 d . . . . .
C12 C -0.1835(3) -0.6174(5) 0.9519(4) 0.0645(14) Uani 1 1 d . U . . .
H12 H -0.200635 -0.645413 0.989784 0.077 Uiso 1 1 calc R U . . .
C13 C -0.1663(3) -0.6789(5) 0.8990(4) 0.0613(14) Uani 1 1 d . U . . .
H13 H -0.172433 -0.748695 0.900503 0.074 Uiso 1 1 calc R U . . .
C14 C -0.1398(3) -0.6385(4) 0.8434(3) 0.0533(12) Uani 1 1 d . U . . .
H14 H -0.128484 -0.681223 0.807609 0.064 Uiso 1 1 calc R U . . .
C15 C -0.1299(2) -0.5340(4) 0.8403(3) 0.0437(11) Uani 1 1 d . U . . .
C16 C -0.0977(2) -0.4934(4) 0.7814(3) 0.0444(11) Uani 1 1 d . U . . .
C17 C -0.2406(2) 0.3311(5) 1.1408(4) 0.0584(13) Uani 1 1 d . U . . .
C18 C -0.2404(3) 0.4445(5) 1.1322(4) 0.0619(13) Uani 1 1 d . U . . .
C19 C -0.1939(3) 0.4973(6) 1.1609(4) 0.0706(15) Uani 1 1 d . U . . .
H19 H -0.164872 0.461712 1.187685 0.085 Uiso 1 1 calc R U . . .
C20 C -0.1883(3) 0.6013(6) 1.1516(4) 0.0753(16) Uani 1 1 d . U . . .
H20 H -0.155674 0.634437 1.170145 0.090 Uiso 1 1 calc R U . . .
C21 C -0.2309(3) 0.6534(6) 1.1151(5) 0.0763(16) Uani 1 1 d . U . . .
H21 H -0.227863 0.723341 1.109066 0.092 Uiso 1 1 calc R U . . .
C22 C -0.2800(3) 0.6039(6) 1.0861(5) 0.0769(16) Uani 1 1 d . U . . .
H22 H -0.308917 0.640590 1.060210 0.092 Uiso 1 1 calc R U . . .
C23 C -0.2849(3) 0.5004(5) 1.0962(4) 0.0666(14) Uani 1 1 d . U . . .
C24 C -0.3794(3) 0.5056(5) 1.0475(5) 0.0748(15) Uani 1 1 d . U . . .
H24A H -0.373102 0.548009 1.005895 0.090 Uiso 1 1 calc R U . . .
H24B H -0.387447 0.549565 1.087536 0.090 Uiso 1 1 calc R U . . .
C25 C -0.4272(3) 0.4355(5) 1.0253(4) 0.0651(13) Uani 1 1 d . U . . .
C26 C -0.4454(3) 0.4190(5) 0.9518(4) 0.0668(14) Uani 1 1 d . U . . .
H26 H -0.426553 0.449614 0.916524 0.080 Uiso 1 1 calc R U . . .
C27 C -0.4904(3) 0.3588(5) 0.9280(4) 0.0680(14) Uani 1 1 d . U . . .
C28 C -0.5188(3) 0.3148(5) 0.9805(5) 0.0686(14) Uani 1 1 d . U . . .
H28 H -0.549066 0.273366 0.965308 0.082 Uiso 1 1 calc R U . . .
C29 C -0.5028(3) 0.3312(5) 1.0551(5) 0.0724(15) Uani 1 1 d D U . . .
C30 C -0.4567(3) 0.3916(5) 1.0763(5) 0.0747(14) Uani 1 1 d . U . . .
H30 H -0.445381 0.402740 1.126472 0.090 Uiso 1 1 calc R U . . .
C31 C -0.5100(3) 0.3480(6) 0.8452(5) 0.0746(17) Uani 1 1 d . U . . .
C32 C -0.5418(6) 0.2794(14) 1.1033(9) 0.086(2) Uani 0.70(2) 1 d D U P A 1
C33 C -0.6767(4) 0.3274(8) 1.2743(7) 0.110(2) Uani 1 1 d D U . . .
H33 H -0.683560 0.277067 1.307801 0.132 Uiso 1 1 calc DR U . . .
C34 C -0.7040(5) 0.416900 1.2649(8) 0.114(2) Uani 1 1 d D U . . .
H34 H -0.740(2) 0.434(10) 1.275(7) 0.19(6) Uiso 1 1 d D . . . .
C36 C -0.6971(5) 0.5613(8) 1.1834(8) 0.133(2) Uani 1 1 d D U . . .
H36A H -0.709921 0.554710 1.130856 0.159 Uiso 1 1 calc R U . . .
H36B H -0.728293 0.583647 1.207033 0.159 Uiso 1 1 calc R U . . .
C37 C -0.6579(5) 0.6369(7) 1.1921(8) 0.134(2) Uani 1 1 d D U . . .
H37A H -0.627646 0.614226 1.166605 0.161 Uiso 1 1 calc R U . . .
H37B H -0.643736 0.639100 1.244401 0.161 Uiso 1 1 calc R U . . .
C38 C -0.6698(5) 0.7434(8) 1.1687(8) 0.137(2) Uani 1 1 d D U . . .
H38A H -0.666545 0.750610 1.116441 0.164 Uiso 1 1 calc R U . . .
H38B H -0.707272 0.760827 1.175913 0.164 Uiso 1 1 calc R U . . .
C39 C -0.6327(5) 0.8093(8) 1.2100(8) 0.144(2) Uani 1 1 d D U . . .
H39A H -0.595527 0.787213 1.204601 0.173 Uiso 1 1 calc R U . . .
H39B H -0.637205 0.801380 1.261793 0.173 Uiso 1 1 calc R U . . .
C40 C -0.5985(5) 0.9903(7) 1.2099(7) 0.126(2) Uani 1 1 d D U . . .
H40 H -0.562081 0.975550 1.228707 0.152 Uiso 1 1 calc R U . . .
C43 C -0.3600(3) 0.0207(6) 1.0741(6) 0.097(2) Uani 1 1 d . U . . .
H43 H -0.346169 -0.041781 1.061183 0.117 Uiso 1 1 calc R U . . .
C44 C -0.4154(4) 0.1350(7) 1.1111(6) 0.1034(19) Uani 1 1 d . U . . .
H44 H -0.445180 0.166024 1.129077 0.124 Uiso 1 1 calc R U . . .
C45 C -0.3675(3) 0.1794(6) 1.0977(5) 0.0902(18) Uani 1 1 d . U . . .
H45 H -0.359619 0.248598 1.102226 0.108 Uiso 1 1 calc R U . . .
C46 C -0.4548(4) -0.0418(8) 1.0911(7) 0.121(2) Uani 1 1 d . U . . .
H46A H -0.464251 -0.050885 1.140721 0.145 Uiso 1 1 calc R U . . .
H46B H -0.441656 -0.106467 1.074658 0.145 Uiso 1 1 calc R U . . .
C47 C -0.5057(4) -0.0101(8) 1.0400(6) 0.124(3) Uani 1 1 d . U . . .
H47A H -0.520717 0.051144 1.059331 0.149 Uiso 1 1 calc R U . . .
H47B H -0.533362 -0.063244 1.039278 0.149 Uiso 1 1 calc R U . . .
C48 C 0.0228(2) 0.2991(4) 0.8422(3) 0.0493(12) Uani 1 1 d . U . . .
H48 H -0.006550 0.330617 0.813092 0.059 Uiso 1 1 calc R U . . .
C49 C 0.0912(2) 0.2729(4) 0.9289(3) 0.0514(13) Uani 1 1 d . U . . .
H49 H 0.117627 0.281468 0.970272 0.062 Uiso 1 1 calc R U . . .
C50 C 0.0840(2) 0.1896(4) 0.8850(3) 0.0474(12) Uani 1 1 d . U . . .
H50 H 0.105066 0.130432 0.890771 0.057 Uiso 1 1 calc R U . . .
C51 C 0.0435(3) 0.4461(4) 0.9288(3) 0.0520(13) Uani 1 1 d . U . . .
H51A H 0.027445 0.488833 0.888017 0.062 Uiso 1 1 calc R U . . .
H51B H 0.078918 0.475109 0.948673 0.062 Uiso 1 1 calc R U . . .
C52 C 0.0061(3) 0.4456(4) 0.9881(3) 0.0518(13) Uani 1 1 d . U . . .
H52A H 0.023441 0.407666 1.030618 0.062 Uiso 1 1 calc R U . . .
H52B H -0.028364 0.411893 0.969532 0.062 Uiso 1 1 calc R U . . .
C53 C -0.0891(2) 0.2351(5) 0.6504(3) 0.0527(13) Uani 1 1 d . U . . .
H53 H -0.120(3) 0.210(5) 0.689(3) 0.062(18) Uiso 1 1 d . . . . .
C54 C -0.0070(2) 0.2464(4) 0.6210(3) 0.0466(12) Uani 1 1 d . U . . .
H54 H 0.030779 0.237572 0.620851 0.056 Uiso 1 1 calc R U . . .
C55 C -0.0912(3) 0.2947(5) 0.5897(3) 0.0578(14) Uani 1 1 d . U . . .
H55 H -0.122531 0.325574 0.564599 0.069 Uiso 1 1 calc R U . . .
C56 C -0.0199(3) 0.3593(5) 0.5105(3) 0.0568(13) Uani 1 1 d . U . . .
H56A H -0.045887 0.349514 0.465922 0.068 Uiso 1 1 calc R U . . .
H56B H 0.015678 0.333019 0.501080 0.068 Uiso 1 1 calc R U . . .
C57 C -0.0145(3) 0.4704(4) 0.5270(3) 0.0512(13) Uani 1 1 d . U . . .
H57A H 0.005487 0.479024 0.576292 0.061 Uiso 1 1 calc R U . . .
H57B H -0.051211 0.498719 0.527211 0.061 Uiso 1 1 calc R U . . .
C35 C -0.6512(11) 0.3905(16) 1.1801(12) 0.111(3) Uani 0.50(3) 1 d D U P B 1
H35 H -0.642060 0.391407 1.132203 0.133 Uiso 0.50(3) 1 calc R U P B 1
C41 C -0.6878(7) 0.9697(12) 1.1909(14) 0.135(3) Uani 0.62(2) 1 d D U P C 1
H41 H -0.722424 0.940233 1.190891 0.162 Uiso 1 1 calc R U . C 1
C42 C -0.6754(5) 1.0673(11) 1.1903(10) 0.137(3) Uani 0.75 1 d D U P C 1
H42 H -0.701109 1.119957 1.185054 0.164 Uiso 1 1 calc R U . C 1
C35A C -0.6320(9) 0.4169(15) 1.2083(18) 0.113(3) Uani 0.50(3) 1 d D U P B 2
H35A H -0.600162 0.446647 1.195189 0.135 Uiso 0.50(3) 1 calc R U P B 2
C41A C -0.6680(13) 0.9693(18) 1.1333(17) 0.135(3) Uani 0.38(2) 1 d D U P C 2
C42A C -0.648490 1.061(2) 1.125381 0.133(3) Uani 0.25 1 d D U P C 2
O2W O -0.3406(7) -0.1992(10) 1.0089(12) 0.136(6) Uani 0.5 1 d G . P . .
H2WA H -0.326855 -0.256980 1.021307 0.203 Uiso 0.5 1 d G U P . .
H2WB H -0.320164 -0.175579 0.978638 0.203 Uiso 0.5 1 d G U P . .
O11A O -0.5081(12) 0.336(2) 1.1908(12) 0.095(8) Uani 0.30(2) 1 d D . P A 2
O12A O -0.5569(10) 0.2270(14) 1.1211(12) 0.094(10) Uani 0.30(2) 1 d D . P A 2
C32A C -0.5211(12) 0.2978(19) 1.1297(13) 0.076(13) Uani 0.30(2) 1 d D U P A 2

loop_
_atom_site_aniso_label
_atom_site_aniso_U_11
_atom_site_aniso_U_22
_atom_site_aniso_U_33
_atom_site_aniso_U_23
_atom_site_aniso_U_13
_atom_site_aniso_U_12
Zn1 0.0453(3) 0.0381(3) 0.0329(3) -0.0003(2) 0.0034(2) 0.0006(3)
Zn2 0.0479(4) 0.0532(4) 0.0545(4) -0.0035(3) 0.0124(3) -0.0003(3)
Zn3 0.0764(6) 0.0768(6) 0.0851(6) 0.0146(5) 0.0244(5) 0.0149(4)
O1 0.061(3) 0.055(2) 0.061(3) 0.003(2) 0.019(2) 0.000(2)
O1W 0.051(2) 0.071(3) 0.063(3) -0.001(2) 0.004(2) 0.012(2)
O2 0.087(3) 0.047(3) 0.075(3) 0.000(2) 0.030(3) -0.014(2)
O3 0.069(3) 0.0307(19) 0.048(2) -0.0035(16) -0.0045(19) -0.0012(17)
O4 0.048(2) 0.070(3) 0.049(2) 0.000(2) 0.0039(18) -0.020(2)
O5 0.071(3) 0.072(3) 0.043(2) -0.010(2) 0.011(2) -0.025(2)
O6 0.115(4) 0.068(3) 0.109(4) -0.004(3) 0.070(4) -0.018(3)
O7 0.070(3) 0.051(2) 0.068(3) -0.018(2) 0.027(2) -0.007(2)
O8 0.068(3) 0.051(2) 0.054(2) -0.0040(19) 0.010(2) -0.004(2)
O9 0.115(4) 0.073(3) 0.053(3) 0.002(2) 0.008(3) 0.015(3)
O10 0.048(3) 0.054(3) 0.143(5) -0.001(3) 0.000(3) 0.001(2)
O11 0.084(8) 0.165(11) 0.109(9) 0.011(8) 0.031(6) -0.037(8)
O12 0.064(6) 0.096(10) 0.094(8) 0.020(7) 0.026(6) -0.005(6)
O13 0.111(5) 0.104(5) 0.111(5) -0.030(4) 0.011(4) -0.022(4)
O14 0.106(5) 0.135(6) 0.097(5) 0.015(4) 0.016(4) -0.006(4)
N1 0.087(5) 0.090(5) 0.105(5) 0.013(4) 0.026(4) 0.029(4)
N2 0.098(6) 0.091(6) 0.180(9) 0.039(6) 0.039(6) 0.039(5)
N3 0.124(7) 0.078(5) 0.235(11) 0.015(6) -0.036(7) 0.003(5)
N4 0.110(5) 0.078(5) 0.127(6) 0.028(4) -0.001(5) 0.000(4)
N5 0.047(3) 0.058(3) 0.091(4) 0.004(3) -0.001(3) 0.000(2)
N6 0.046(3) 0.062(4) 0.232(10) 0.040(5) 0.001(5) -0.006(3)
N7 0.050(3) 0.046(3) 0.038(2) -0.0038(19) 0.004(2) 0.002(2)
N8 0.052(3) 0.037(2) 0.044(2) -0.0052(19) 0.001(2) 0.002(2)
N9 0.040(2) 0.039(2) 0.039(2) 0.0028(18) 0.0065(18) -0.0003(18)
N10 0.060(3) 0.041(2) 0.039(2) 0.0046(19) 0.005(2) -0.001(2)
C1 0.051(3) 0.052(3) 0.038(2) 0.006(2) 0.004(2) 0.003(2)
C2 0.047(2) 0.040(2) 0.041(2) 0.003(2) 0.003(2) 0.002(2)
C3 0.050(2) 0.036(2) 0.046(2) -0.002(2) 0.006(2) 0.000(2)
C4 0.051(2) 0.037(2) 0.047(2) 0.000(2) 0.006(2) -0.002(2)
C5 0.056(3) 0.037(2) 0.052(3) 0.002(2) 0.006(2) -0.004(2)
C6 0.057(3) 0.034(2) 0.049(2) -0.001(2) -0.001(2) 0.001(2)
C7 0.051(2) 0.043(2) 0.042(2) -0.003(2) 0.004(2) 0.007(2)
C8 0.057(3) 0.049(3) 0.059(3) -0.001(2) 0.014(2) -0.002(2)
C9 0.070(3) 0.040(2) 0.056(3) 0.000(2) -0.003(2) 0.000(2)
C10 0.056(3) 0.035(2) 0.047(2) 0.001(2) 0.003(2) -0.004(2)
C11 0.072(3) 0.051(3) 0.057(3) 0.004(2) 0.013(3) -0.006(3)
C12 0.081(3) 0.056(3) 0.059(3) 0.013(3) 0.018(3) -0.011(3)
C13 0.077(3) 0.039(3) 0.067(3) 0.011(2) 0.009(3) -0.009(2)
C14 0.063(3) 0.038(2) 0.058(3) -0.002(2) 0.005(2) -0.004(2)
C15 0.051(2) 0.036(2) 0.044(2) 0.0017(19) 0.004(2) -0.004(2)
C16 0.055(3) 0.033(2) 0.045(3) 0.000(2) 0.005(2) 0.001(2)
C17 0.043(3) 0.060(3) 0.075(3) -0.005(3) 0.018(3) 0.001(2)
C18 0.054(3) 0.057(3) 0.077(3) -0.011(3) 0.017(2) -0.005(2)
C19 0.063(3) 0.067(3) 0.081(3) -0.010(3) 0.007(3) -0.011(3)
C20 0.069(3) 0.072(3) 0.086(3) -0.013(3) 0.010(3) -0.019(3)
C21 0.074(3) 0.061(3) 0.094(4) -0.013(3) 0.014(3) -0.017(3)
C22 0.071(3) 0.058(3) 0.101(4) -0.007(3) 0.010(3) -0.004(3)
C23 0.056(3) 0.056(3) 0.089(3) -0.010(3) 0.013(3) -0.006(2)
C24 0.061(3) 0.059(3) 0.104(3) 0.001(3) 0.007(3) 0.007(3)
C25 0.048(3) 0.051(3) 0.097(3) 0.003(3) 0.013(3) 0.008(2)
C26 0.055(3) 0.053(3) 0.095(3) 0.006(3) 0.021(3) 0.006(2)
C27 0.057(3) 0.054(3) 0.095(3) -0.001(3) 0.017(3) 0.009(2)
C28 0.054(3) 0.048(3) 0.105(3) -0.003(3) 0.016(3) 0.005(2)
C29 0.058(3) 0.055(3) 0.107(3) 0.012(3) 0.025(3) 0.015(2)
C30 0.060(3) 0.061(3) 0.104(3) 0.006(3) 0.014(3) 0.015(2)
C31 0.061(3) 0.062(3) 0.102(4) -0.008(3) 0.015(3) 0.006(3)
C32 0.068(4) 0.068(4) 0.124(4) 0.004(4) 0.021(4) 0.008(4)
C33 0.091(5) 0.089(4) 0.153(5) -0.001(4) 0.030(4) 0.007(4)
C34 0.093(5) 0.089(4) 0.161(5) -0.006(4) 0.022(4) 0.004(4)
C36 0.107(4) 0.102(4) 0.188(5) 0.011(4) 0.016(4) 0.007(4)
C37 0.108(4) 0.098(4) 0.194(5) -0.008(4) 0.009(4) 0.005(4)
C38 0.108(4) 0.100(4) 0.196(5) 0.001(5) 0.003(4) 0.006(4)
C39 0.117(4) 0.102(4) 0.204(5) 0.003(4) -0.010(4) 0.005(4)
C40 0.099(5) 0.091(4) 0.184(6) 0.005(5) -0.002(5) 0.002(4)
C43 0.062(4) 0.063(4) 0.163(5) 0.016(4) 0.000(4) -0.002(3)
C44 0.066(3) 0.079(3) 0.164(4) 0.015(3) 0.013(3) 0.005(3)
C45 0.056(3) 0.064(3) 0.150(4) 0.014(4) 0.013(3) 0.002(3)
C46 0.078(4) 0.088(4) 0.193(6) 0.030(4) 0.000(4) -0.014(4)
C47 0.069(4) 0.098(5) 0.198(6) 0.021(5) -0.006(5) -0.022(4)
C48 0.053(3) 0.047(3) 0.044(3) -0.004(2) -0.003(2) 0.003(2)
C49 0.055(3) 0.047(3) 0.048(3) -0.002(2) -0.004(2) 0.002(2)
C50 0.047(3) 0.045(3) 0.049(3) -0.001(2) 0.000(2) 0.001(2)
C51 0.064(3) 0.040(3) 0.050(3) -0.005(2) 0.002(2) 0.002(2)
C52 0.066(3) 0.040(3) 0.049(3) -0.004(2) 0.003(3) 0.001(2)
C53 0.048(3) 0.056(3) 0.055(3) 0.012(3) 0.008(2) 0.007(2)
C54 0.046(3) 0.051(3) 0.043(3) 0.003(2) 0.005(2) -0.001(2)
C55 0.057(3) 0.061(3) 0.055(3) 0.012(3) 0.004(3) 0.013(3)
C56 0.072(3) 0.052(3) 0.048(3) 0.006(2) 0.013(3) -0.001(3)
C57 0.064(3) 0.048(3) 0.041(3) 0.005(2) 0.005(2) 0.001(3)
C35 0.090(5) 0.088(5) 0.158(5) 0.007(5) 0.023(5) 0.006(4)
C41 0.106(5) 0.096(5) 0.193(6) 0.004(5) -0.014(5) 0.001(4)
C42 0.106(5) 0.095(5) 0.198(6) 0.004(5) -0.018(5) 0.011(5)
C35A 0.092(5) 0.090(5) 0.158(5) 0.007(5) 0.024(5) 0.008(4)
C41A 0.107(5) 0.097(5) 0.193(6) 0.003(5) -0.010(5) 0.005(5)
C42A 0.105(6) 0.096(5) 0.188(6) 0.002(6) -0.015(5) 0.004(5)
O2W 0.123(12) 0.073(9) 0.210(19) 0.018(10) 0.024(12) -0.015(8)
O11A 0.096(17) 0.10(2) 0.097(18) 0.008(14) 0.038(13) -0.021(15)
O12A 0.067(16) 0.072(13) 0.15(3) 0.047(14) 0.030(17) -0.002(11)
C32A 0.06(2) 0.045(16) 0.14(3) 0.00(2) 0.08(2) 0.003(14)

loop_
_atom_type_symbol
_atom_type_description
_atom_type_scat_dispersion_real
_atom_type_scat_dispersion_imag
_atom_type_scat_source
C C 0.0033 0.0016 'International Tables Vol C Tables 4.2.6.8 and 6.1.1.4'
H H 0.0000 0.0000 'International Tables Vol C Tables 4.2.6.8 and 6.1.1.4'
N N 0.0061 0.0033 'International Tables Vol C Tables 4.2.6.8 and 6.1.1.4'
O O 0.0106 0.0060 'International Tables Vol C Tables 4.2.6.8 and 6.1.1.4'
Zn Zn 0.2839 1.4301 'International Tables Vol C Tables 4.2.6.8 and 6.1.1.4'

loop_
_geom_angle_atom_site_label_1
_geom_angle_atom_site_label_2
_geom_angle_atom_site_label_3
_geom_angle
_geom_angle_site_symmetry_1
_geom_angle_site_symmetry_3
_geom_angle_publ_flag
O1 Zn1 N7 124.76(18) . . ?
O1 Zn1 N9 114.29(17) . . ?
O1 Zn1 C1 28.87(17) . . ?
O4 Zn1 O1 102.69(18) 2_556 . ?
O4 Zn1 N7 109.02(18) 2_556 . ?
O4 Zn1 N9 95.15(17) 2_556 . ?
O4 Zn1 C1 131.56(19) 2_556 . ?
N7 Zn1 N9 106.63(18) . . ?
N7 Zn1 C1 106.30(18) . . ?
N9 Zn1 C1 105.37(17) . . ?
O7 Zn2 O1W 111.08(19) . . ?
O7 Zn2 O8 108.14(18) . . ?
O7 Zn2 N5 125.3(2) . . ?
O8 Zn2 O1W 100.27(18) . . ?
N5 Zn2 O1W 109.1(2) . . ?
N5 Zn2 O8 99.4(2) . . ?
O12 Zn3 N1 105.3(5) . . ?
O12 Zn3 N4 126.7(6) . 1_545 ?
O13 Zn3 O12 108.6(5) 4_566 . ?
O13 Zn3 N1 98.3(3) 4_566 . ?
O13 Zn3 N4 107.1(3) 4_566 1_545 ?
O13 Zn3 O11A 95.7(6) 4_566 . ?
O13 Zn3 O12A 144.7(8) 4_566 . ?
N1 Zn3 O11A 94.6(7) . . ?
N4 Zn3 N1 107.1(3) 1_545 . ?
N4 Zn3 O11A 145.3(6) 1_545 . ?
N4 Zn3 O12A 91.7(6) 1_545 . ?
O12A Zn3 N1 104.3(7) . . ?
O12A Zn3 O11A 56.2(6) . . ?
C1 O1 Zn1 101.4(4) . . ?
Zn2 O1W H1WA 109.7 . . ?
Zn2 O1W H1WB 109.6 . . ?
H1WA O1W H1WB 104.3 . . ?
C10 O3 C9 115.4(4) . . ?
C16 O4 Zn1 127.5(4) . 2_546 ?
C8 O7 Zn2 110.2(4) . . ?
C17 O8 Zn2 123.4(4) . . ?
C23 O10 C24 115.8(5) . . ?
C32 O12 Zn3 105.7(9) . . ?
C31 O13 Zn3 114.0(6) . 4_565 ?
C33 N1 Zn3 128.4(7) . . ?
C35 N1 Zn3 126.3(10) . . ?
C35 N1 C33 104.7(11) . . ?
C35A N1 Zn3 123.2(9) . . ?
C35A N1 C33 103.2(11) . . ?
C34 N2 C36 124.4(9) . . ?
C34 N2 C35 105.6(11) . . ?
C34 N2 C35A 105.5(11) . . ?
C35 N2 C36 128.6(12) . . ?
C35A N2 C36 126.6(11) . . ?
C40 N3 C39 126.2(10) . . ?
C40 N3 C41 106.4(11) . . ?
C40 N3 C41A 99.8(13) . . ?
C41 N3 C39 119.3(12) . . ?
C41A N3 C39 130.0(14) . . ?
C40 N4 Zn3 128.0(8) . 1_565 ?
C40 N4 C42 103.9(10) . . ?
C40 N4 C42A 96.7(13) . . ?
C42 N4 Zn3 124.5(8) . 1_565 ?
C43 N5 Zn2 129.4(5) . . ?
C43 N5 C45 105.8(7) . . ?
C45 N5 Zn2 123.0(5) . . ?
C43 N6 C44 108.2(7) . . ?
C43 N6 C46 126.8(8) . . ?
C44 N6 C46 124.9(8) . . ?
C48 N7 Zn1 122.5(4) . . ?
C48 N7 C50 105.6(5) . . ?
C50 N7 Zn1 131.6(4) . . ?
C48 N8 C49 106.9(5) . . ?
C48 N8 C51 125.7(5) . . ?
C49 N8 C51 127.3(5) . . ?
C53 N9 Zn1 131.7(4) . . ?
C54 N9 Zn1 122.3(4) . . ?
C54 N9 C53 106.0(4) . . ?
C54 N10 C55 107.1(5) . . ?
C54 N10 C56 125.3(5) . . ?
C55 N10 C56 127.6(5) . . ?
O1 C1 Zn1 49.7(3) . . ?
O1 C1 C2 117.4(5) . . ?
O2 C1 Zn1 73.3(3) . . ?
O2 C1 O1 122.8(6) . . ?
O2 C1 C2 119.8(5) . . ?
C2 C1 Zn1 165.9(4) . . ?
C3 C2 C1 118.2(5) . . ?
C3 C2 C7 119.5(5) . . ?
C7 C2 C1 122.3(5) . . ?
C2 C3 H3 119.5 . . ?
C2 C3 C4 121.0(5) . . ?
C4 C3 H3 119.5 . . ?
C3 C4 C5 119.1(5) . . ?
C3 C4 C8 120.1(5) . . ?
C5 C4 C8 120.8(5) . . ?
C4 C5 H5 119.6 . . ?
C6 C5 C4 120.8(5) . . ?
C6 C5 H5 119.6 . . ?
C5 C6 C7 119.3(5) . . ?
C5 C6 C9 120.2(5) . . ?
C7 C6 C9 120.5(5) . . ?
C2 C7 C6 120.3(5) . . ?
C2 C7 H7 119.8 . . ?
C6 C7 H7 119.8 . . ?
O6 C8 O7 121.7(6) . . ?
O6 C8 C4 121.7(6) . . ?
O7 C8 C4 116.6(5) . . ?
O3 C9 C6 108.6(5) . . ?
O3 C9 H9A 110.0 . . ?
O3 C9 H9B 110.0 . . ?
C6 C9 H9A 110.0 . . ?
C6 C9 H9B 110.0 . . ?
H9A C9 H9B 108.3 . . ?
C11 C10 O3 117.0(5) . . ?
C11 C10 C15 120.9(5) . . ?
C15 C10 O3 122.0(5) . . ?
C10 C11 H11 119(4) . . ?
C10 C11 C12 120.1(6) . . ?
C12 C11 H11 120(4) . . ?
C11 C12 H12 120.1 . . ?
C13 C12 C11 119.7(6) . . ?
C13 C12 H12 120.1 . . ?
C12 C13 H13 119.7 . . ?
C12 C13 C14 120.6(6) . . ?
C14 C13 H13 119.7 . . ?
C13 C14 H14 119.7 . . ?
C13 C14 C15 120.6(6) . . ?
C15 C14 H14 119.7 . . ?
C10 C15 C14 118.0(5) . . ?
C10 C15 C16 122.9(5) . . ?
C14 C15 C16 119.0(5) . . ?
O4 C16 C15 115.1(5) . . ?
O5 C16 O4 125.0(5) . . ?
O5 C16 C15 120.0(5) . . ?
O8 C17 C18 115.6(6) . . ?
O9 C17 O8 125.1(6) . . ?
O9 C17 C18 119.3(6) . . ?
C19 C18 C17 118.5(6) . . ?
C19 C18 C23 117.6(6) . . ?
C23 C18 C17 123.9(6) . . ?
C18 C19 H19 118.6 . . ?
C18 C19 C20 122.8(7) . . ?
C20 C19 H19 118.6 . . ?
C19 C20 H20 120.7 . . ?
C21 C20 C19 118.6(7) . . ?
C21 C20 H20 120.7 . . ?
C20 C21 H21 119.4 . . ?
C20 C21 C22 121.1(7) . . ?
C22 C21 H21 119.4 . . ?
C21 C22 H22 120.3 . . ?
C23 C22 C21 119.5(8) . . ?
C23 C22 H22 120.3 . . ?
O10 C23 C18 116.7(6) . . ?
O10 C23 C22 123.0(7) . . ?
C22 C23 C18 120.2(7) . . ?
O10 C24 H24A 109.9 . . ?
O10 C24 H24B 109.9 . . ?
O10 C24 C25 108.8(6) . . ?
H24A C24 H24B 108.3 . . ?
C25 C24 H24A 109.9 . . ?
C25 C24 H24B 109.9 . . ?
C26 C25 C24 120.0(7) . . ?
C26 C25 C30 117.6(7) . . ?
C30 C25 C24 122.2(7) . . ?
C25 C26 H26 118.7 . . ?
C25 C26 C27 122.6(7) . . ?
C27 C26 H26 118.7 . . ?
C26 C27 C28 118.5(8) . . ?
C26 C27 C31 119.7(7) . . ?
C28 C27 C31 121.7(7) . . ?
C27 C28 H28 119.5 . . ?
C27 C28 C29 121.0(7) . . ?
C29 C28 H28 119.5 . . ?
C28 C29 C30 118.4(7) . . ?
C28 C29 C32 112.2(9) . . ?
C28 C29 C32A 137.9(11) . . ?
C30 C29 C32 129.4(10) . . ?
C30 C29 C32A 103.7(11) . . ?
C25 C30 C29 121.9(8) . . ?
C25 C30 H30 119.0 . . ?
C29 C30 H30 119.0 . . ?
O13 C31 C27 114.7(8) . . ?
O14 C31 O13 124.7(9) . . ?
O14 C31 C27 120.5(7) . . ?
O11 C32 O12 127.0(13) . . ?
O11 C32 C29 121.1(13) . . ?
O12 C32 C29 111.6(10) . . ?
N1 C33 H33 124.9 . . ?
C34 C33 N1 110.1(10) . . ?
C34 C33 H33 124.9 . . ?
N2 C34 C33 104.6(10) . . ?
N2 C34 H34 121(8) . . ?
C33 C34 H34 129(8) . . ?
N2 C36 H36A 107.9 . . ?
N2 C36 H36B 107.9 . . ?
H36A C36 H36B 107.2 . . ?
C37 C36 N2 117.8(11) . . ?
C37 C36 H36A 107.9 . . ?
C37 C36 H36B 107.9 . . ?
C36 C37 H37A 106.6 . . ?
C36 C37 H37B 106.6 . . ?
C36 C37 C38 123.0(11) . . ?
H37A C37 H37B 106.5 . . ?
C38 C37 H37A 106.6 . . ?
C38 C37 H37B 106.6 . . ?
C37 C38 H38A 109.7 . . ?
C37 C38 H38B 109.7 . . ?
H38A C38 H38B 108.2 . . ?
C39 C38 C37 110.0(11) . . ?
C39 C38 H38A 109.7 . . ?
C39 C38 H38B 109.7 . . ?
N3 C39 H39A 107.9 . . ?
N3 C39 H39B 107.9 . . ?
C38 C39 N3 117.4(11) . . ?
C38 C39 H39A 107.9 . . ?
C38 C39 H39B 107.9 . . ?
H39A C39 H39B 107.2 . . ?
N3 C40 H40 124.2 . . ?
N4 C40 N3 111.7(10) . . ?
N4 C40 H40 124.2 . . ?
N5 C43 N6 110.9(8) . . ?
N5 C43 H43 124.6 . . ?
N6 C43 H43 124.6 . . ?
N6 C44 H44 127.4 . . ?
C45 C44 N6 105.2(8) . . ?
C45 C44 H44 127.4 . . ?
N5 C45 H45 125.1 . . ?
C44 C45 N5 109.7(7) . . ?
C44 C45 H45 125.1 . . ?
N6 C46 H46A 109.3 . . ?
N6 C46 H46B 109.3 . . ?
N6 C46 C47 111.4(8) . . ?
H46A C46 H46B 108.0 . . ?
C47 C46 H46A 109.3 . . ?
C47 C46 H46B 109.3 . . ?
C46 C47 C47 113.1(11) . 3_457 ?
C46 C47 H47A 109.0 . . ?
C46 C47 H47B 109.0 . . ?
C47 C47 H47A 109.0 3_457 . ?
C47 C47 H47B 109.0 3_457 . ?
H47A C47 H47B 107.8 . . ?
N7 C48 N8 112.1(5) . . ?
N7 C48 H48 123.9 . . ?
N8 C48 H48 123.9 . . ?
N8 C49 H49 126.7 . . ?
C50 C49 N8 106.6(5) . . ?
C50 C49 H49 126.7 . . ?
N7 C50 H50 125.6 . . ?
C49 C50 N7 108.7(5) . . ?
C49 C50 H50 125.6 . . ?
N8 C51 H51A 109.3 . . ?
N8 C51 H51B 109.3 . . ?
N8 C51 C52 111.8(5) . . ?
H51A C51 H51B 107.9 . . ?
C52 C51 H51A 109.3 . . ?
C52 C51 H51B 109.3 . . ?
C51 C52 C52 111.0(6) . 3_567 ?
C51 C52 H52A 109.4 . . ?
C51 C52 H52B 109.4 . . ?
C52 C52 H52A 109.4 3_567 . ?
C52 C52 H52B 109.4 3_567 . ?
H52A C52 H52B 108.0 . . ?
N9 C53 H53 117(3) . . ?
C55 C53 N9 108.1(5) . . ?
C55 C53 H53 135(3) . . ?
N9 C54 H54 124.2 . . ?
N10 C54 N9 111.6(5) . . ?
N10 C54 H54 124.2 . . ?
N10 C55 H55 126.4 . . ?
C53 C55 N10 107.2(5) . . ?
C53 C55 H55 126.4 . . ?
N10 C56 H56A 109.1 . . ?
N10 C56 H56B 109.1 . . ?
N10 C56 C57 112.3(5) . . ?
H56A C56 H56B 107.9 . . ?
C57 C56 H56A 109.1 . . ?
C57 C56 H56B 109.1 . . ?
C56 C57 C57 114.2(6) . 3_566 ?
C56 C57 H57A 108.7 . . ?
C56 C57 H57B 108.7 . . ?
C57 C57 H57A 108.7 3_566 . ?
C57 C57 H57B 108.7 3_566 . ?
H57A C57 H57B 107.6 . . ?
N1 C35 N2 108.8(14) . . ?
N1 C35 H35 125.6 . . ?
N2 C35 H35 125.6 . . ?
N3 C41 H41 127.9 . . ?
C42 C41 N3 104.3(14) . . ?
C42 C41 H41 127.9 . . ?
N4 C42 H42 124.9 . . ?
C41 C42 N4 110.2(13) . . ?
C41 C42 H42 124.9 . . ?
N1 C35A N2 106.9(13) . . ?
N1 C35A H35A 126.5 . . ?
N2 C35A H35A 126.5 . . ?
C42A C41A N3 110.2(17) . . ?
C41A C42A N4 102.1(15) . . ?
H2WA O2W H2WB 104.6 . . ?
C32A O11A Zn3 81.8(16) . . ?
C32A O12A Zn3 101.9(13) . . ?
O11A C32A C29 127.7(19) . . ?
O11A C32A O12A 120(2) . . ?
O12A C32A C29 112.0(16) . . ?

loop_
_geom_bond_atom_site_label_1
_geom_bond_atom_site_label_2
_geom_bond_distance
_geom_bond_site_symmetry_2
_geom_bond_publ_flag
Zn1 O1 1.997(4) . ?
Zn1 O4 1.968(4) 2_556 ?
Zn1 N7 2.004(4) . ?
Zn1 N9 2.024(4) . ?
Zn1 C1 2.566(6) . ?
Zn2 O1W 1.998(4) . ?
Zn2 O7 1.928(4) . ?
Zn2 O8 1.973(4) . ?
Zn2 N5 1.973(5) . ?
Zn3 O12 1.991(10) . ?
Zn3 O13 1.942(7) 4_566 ?
Zn3 N1 2.032(7) . ?
Zn3 N4 2.022(8) 1_545 ?
Zn3 O11A 2.48(3) . ?
Zn3 O12A 2.027(17) . ?
O1 C1 1.264(7) . ?
O1W H1WA 0.8541 . ?
O1W H1WB 0.8539 . ?
O2 C1 1.230(7) . ?
O3 C9 1.415(7) . ?
O3 C10 1.400(6) . ?
O4 C16 1.257(7) . ?
O5 C16 1.222(6) . ?
O6 C8 1.235(7) . ?
O7 C8 1.286(7) . ?
O8 C17 1.277(8) . ?
O9 C17 1.226(8) . ?
O10 C23 1.378(8) . ?
O10 C24 1.408(8) . ?
O11 C32 1.195(16) . ?
O12 C32 1.264(16) . ?
O13 C31 1.254(9) . ?
O14 C31 1.229(10) . ?
N1 C33 1.352(12) . ?
N1 C35 1.267(17) . ?
N1 C35A 1.315(17) . ?
N2 C34 1.339(13) . ?
N2 C36 1.406(12) . ?
N2 C35 1.380(16) . ?
N2 C35A 1.365(16) . ?
N3 C39 1.500(14) . ?
N3 C40 1.325(11) . ?
N3 C41 1.394(16) . ?
N3 C41A 1.37(2) . ?
N4 C40 1.280(10) . ?
N4 C42 1.410(13) . ?
N4 C42A 1.464(9) . ?
N5 C43 1.315(9) . ?
N5 C45 1.368(10) . ?
N6 C43 1.333(11) . ?
N6 C44 1.365(11) . ?
N6 C46 1.477(10) . ?
N7 C48 1.310(7) . ?
N7 C50 1.381(7) . ?
N8 C48 1.328(7) . ?
N8 C49 1.370(7) . ?
N8 C51 1.481(7) . ?
N9 C53 1.371(7) . ?
N9 C54 1.317(7) . ?
N10 C54 1.317(7) . ?
N10 C55 1.361(8) . ?
N10 C56 1.481(7) . ?
C1 C2 1.519(8) . ?
C2 C3 1.379(7) . ?
C2 C7 1.391(7) . ?
C3 H3 0.9300 . ?
C3 C4 1.386(8) . ?
C4 C5 1.394(8) . ?
C4 C8 1.490(8) . ?
C5 H5 0.9300 . ?
C5 C6 1.381(8) . ?
C6 C7 1.398(8) . ?
C6 C9 1.508(7) . ?
C7 H7 0.9300 . ?
C9 H9A 0.9700 . ?
C9 H9B 0.9700 . ?
C10 C11 1.376(8) . ?
C10 C15 1.389(8) . ?
C11 H11 1.17(9) . ?
C11 C12 1.381(9) . ?
C12 H12 0.9300 . ?
C12 C13 1.365(9) . ?
C13 H13 0.9300 . ?
C13 C14 1.377(9) . ?
C14 H14 0.9300 . ?
C14 C15 1.396(7) . ?
C15 C16 1.511(8) . ?
C17 C18 1.497(9) . ?
C18 C19 1.373(9) . ?
C18 C23 1.400(10) . ?
C19 H19 0.9300 . ?
C19 C20 1.386(10) . ?
C20 H20 0.9300 . ?
C20 C21 1.345(11) . ?
C21 H21 0.9300 . ?
C21 C22 1.402(10) . ?
C22 H22 0.9300 . ?
C22 C23 1.379(10) . ?
C24 H24A 0.9700 . ?
C24 H24B 0.9700 . ?
C24 C25 1.499(10) . ?
C25 C26 1.370(10) . ?
C25 C30 1.375(10) . ?
C26 H26 0.9300 . ?
C26 C27 1.376(10) . ?
C27 C28 1.379(10) . ?
C27 C31 1.527(11) . ?
C28 H28 0.9300 . ?
C28 C29 1.381(11) . ?
C29 C30 1.389(11) . ?
C29 C32 1.538(15) . ?
C29 C32A 1.549(18) . ?
C30 H30 0.9300 . ?
C33 H33 0.9300 . ?
C33 C34 1.351(11) . ?
C34 H34 0.95(2) . ?
C36 H36A 0.9700 . ?
C36 H36B 0.9700 . ?
C36 C37 1.374(11) . ?
C37 H37A 0.9700 . ?
C37 H37B 0.9700 . ?
C37 C38 1.479(11) . ?
C38 H38A 0.9700 . ?
C38 H38B 0.9700 . ?
C38 C39 1.397(12) . ?
C39 H39A 0.9700 . ?
C39 H39B 0.9700 . ?
C40 H40 0.9300 . ?
C43 H43 0.9300 . ?
C44 H44 0.9300 . ?
C44 C45 1.359(11) . ?
C45 H45 0.9300 . ?
C46 H46A 0.9700 . ?
C46 H46B 0.9700 . ?
C46 C47 1.507(13) . ?
C47 C47 1.54(2) 3_457 ?
C47 H47A 0.9700 . ?
C47 H47B 0.9700 . ?
C48 H48 0.9300 . ?
C49 H49 0.9300 . ?
C49 C50 1.354(8) . ?
C50 H50 0.9300 . ?
C51 H51A 0.9700 . ?
C51 H51B 0.9700 . ?
C51 C52 1.505(8) . ?
C52 C52 1.533(11) 3_567 ?
C52 H52A 0.9700 . ?
C52 H52B 0.9700 . ?
C53 H53 1.14(6) . ?
C53 C55 1.351(8) . ?
C54 H54 0.9300 . ?
C55 H55 0.9300 . ?
C56 H56A 0.9700 . ?
C56 H56B 0.9700 . ?
C56 C57 1.492(8) . ?
C57 C57 1.505(11) 3_566 ?
C57 H57A 0.9700 . ?
C57 H57B 0.9700 . ?
C35 H35 0.9300 . ?
C41 H41 0.9300 . ?
C41 C42 1.318(19) . ?
C42 H42 0.9300 . ?
C35A H35A 0.9300 . ?
C41A C42A 1.31(2) . ?
O2W H2WA 0.8487 . ?
O2W H2WB 0.8504 . ?
O11A C32A 1.22(2) . ?
O12A C32A 1.27(2) . ?

loop_
_geom_hbond_atom_site_label_D
_geom_hbond_atom_site_label_H
_geom_hbond_atom_site_label_A
_geom_hbond_distance_DH
_geom_hbond_distance_HA
_geom_hbond_distance_DA
_geom_hbond_angle_DHA
_geom_hbond_site_symmetry_A
_geom_hbond_publ_flag
O1W H1WA O9 0.85 1.92 2.650(7) 142.0 . yes
O1W H1WB O5 0.85 1.92 2.689(6) 149.7 4_556 yes

loop_
_geom_torsion_atom_site_label_1
_geom_torsion_atom_site_label_2
_geom_torsion_atom_site_label_3
_geom_torsion_atom_site_label_4
_geom_torsion
_geom_torsion_site_symmetry_1
_geom_torsion_site_symmetry_2
_geom_torsion_site_symmetry_3
_geom_torsion_site_symmetry_4
_geom_torsion_publ_flag
Zn1 O1 C1 O2 5.1(7) . . . . ?
Zn1 O1 C1 C2 -173.2(4) . . . . ?
Zn1 O4 C16 O5 -0.6(9) 2_546 . . . ?
Zn1 O4 C16 C15 178.1(4) 2_546 . . . ?
Zn1 N7 C48 N8 173.4(4) . . . . ?
Zn1 N7 C50 C49 -172.3(4) . . . . ?
Zn1 N9 C53 C55 -178.5(4) . . . . ?
Zn1 N9 C54 N10 178.9(3) . . . . ?
Zn1 C1 C2 C3 145.1(14) . . . . ?
Zn1 C1 C2 C7 -33.0(18) . . . . ?
Zn2 O7 C8 O6 0.8(8) . . . . ?
Zn2 O7 C8 C4 -179.2(4) . . . . ?
Zn2 O8 C17 O9 1.4(9) . . . . ?
Zn2 O8 C17 C18 178.4(4) . . . . ?
Zn2 N5 C43 N6 165.1(6) . . . . ?
Zn2 N5 C45 C44 -163.6(7) . . . . ?
Zn3 O12 C32 O11 5(3) . . . . ?
Zn3 O12 C32 C29 178.1(10) . . . . ?
Zn3 O13 C31 O14 -2.6(11) 4_565 . . . ?
Zn3 O13 C31 C27 175.4(5) 4_565 . . . ?
Zn3 N1 C33 C34 172.3(8) . . . . ?
Zn3 N1 C35 N2 -163.8(11) . . . . ?
Zn3 N1 C35A N2 174.2(12) . . . . ?
Zn3 N4 C40 N3 174.8(9) 1_565 . . . ?
Zn3 N4 C42 C41 -165.3(14) 1_565 . . . ?
Zn3 N4 C42A C41A -178.1(19) 1_565 . . . ?
Zn3 O11A C32A C29 173(3) . . . . ?
Zn3 O11A C32A O12A -1(3) . . . . ?
Zn3 O12A C32A C29 -173.3(17) . . . . ?
Zn3 O12A C32A O11A 2(3) . . . . ?
O1 C1 C2 C3 167.0(5) . . . . ?
O1 C1 C2 C7 -11.1(8) . . . . ?
O2 C1 C2 C3 -11.3(8) . . . . ?
O2 C1 C2 C7 170.6(6) . . . . ?
O3 C10 C11 C12 -175.4(6) . . . . ?
O3 C10 C15 C14 176.9(5) . . . . ?
O3 C10 C15 C16 0.8(9) . . . . ?
O8 C17 C18 C19 -124.7(7) . . . . ?
O8 C17 C18 C23 55.1(9) . . . . ?
O9 C17 C18 C19 52.5(9) . . . . ?
O9 C17 C18 C23 -127.7(8) . . . . ?
O10 C24 C25 C26 -103.5(8) . . . . ?
O10 C24 C25 C30 81.2(8) . . . . ?
N1 C33 C34 N2 1.2(13) . . . . ?
N2 C36 C37 C38 -177.1(12) . . . . ?
N3 C41 C42 N4 -6(2) . . . . ?
N3 C41A C42A N4 -21(3) . . . . ?
N6 C44 C45 N5 -4.2(11) . . . . ?
N6 C46 C47 C47 56.9(16) . . . 3_457 ?
N8 C49 C50 N7 -0.6(7) . . . . ?
N8 C51 C52 C52 -175.4(6) . . . 3_567 ?
N9 C53 C55 N10 0.5(7) . . . . ?
N10 C56 C57 C57 169.1(6) . . . 3_566 ?
C1 C2 C3 C4 -177.5(5) . . . . ?
C1 C2 C7 C6 179.3(5) . . . . ?
C2 C3 C4 C5 -1.4(8) . . . . ?
C2 C3 C4 C8 178.7(5) . . . . ?
C3 C2 C7 C6 1.2(8) . . . . ?
C3 C4 C5 C6 0.3(8) . . . . ?
C3 C4 C8 O6 -175.9(6) . . . . ?
C3 C4 C8 O7 4.0(8) . . . . ?
C4 C5 C6 C7 1.5(8) . . . . ?
C4 C5 C6 C9 -179.2(5) . . . . ?
C5 C4 C8 O6 4.1(10) . . . . ?
C5 C4 C8 O7 -175.9(6) . . . . ?
C5 C6 C7 C2 -2.3(8) . . . . ?
C5 C6 C9 O3 -76.2(7) . . . . ?
C7 C2 C3 C4 0.6(8) . . . . ?
C7 C6 C9 O3 103.0(6) . . . . ?
C8 C4 C5 C6 -179.8(5) . . . . ?
C9 O3 C10 C11 -111.0(6) . . . . ?
C9 O3 C10 C15 70.3(7) . . . . ?
C9 C6 C7 C2 178.5(5) . . . . ?
C10 O3 C9 C6 168.4(5) . . . . ?
C10 C11 C12 C13 -3.0(11) . . . . ?
C10 C15 C16 O4 54.6(8) . . . . ?
C10 C15 C16 O5 -126.6(6) . . . . ?
C11 C10 C15 C14 -1.8(9) . . . . ?
C11 C10 C15 C16 -177.9(6) . . . . ?
C11 C12 C13 C14 1.2(11) . . . . ?
C12 C13 C14 C15 0.3(10) . . . . ?
C13 C14 C15 C10 0.0(9) . . . . ?
C13 C14 C15 C16 176.2(6) . . . . ?
C14 C15 C16 O4 -121.4(6) . . . . ?
C14 C15 C16 O5 57.3(8) . . . . ?
C15 C10 C11 C12 3.3(10) . . . . ?
C17 C18 C19 C20 175.7(7) . . . . ?
C17 C18 C23 O10 3.1(10) . . . . ?
C17 C18 C23 C22 -175.4(7) . . . . ?
C18 C19 C20 C21 2.4(12) . . . . ?
C19 C18 C23 O10 -177.1(6) . . . . ?
C19 C18 C23 C22 4.4(11) . . . . ?
C19 C20 C21 C22 -0.8(12) . . . . ?
C20 C21 C22 C23 1.2(13) . . . . ?
C21 C22 C23 O10 178.6(7) . . . . ?
C21 C22 C23 C18 -3.0(12) . . . . ?
C23 O10 C24 C25 -177.3(7) . . . . ?
C23 C18 C19 C20 -4.1(11) . . . . ?
C24 O10 C23 C18 168.6(7) . . . . ?
C24 O10 C23 C22 -13.0(11) . . . . ?
C24 C25 C26 C27 -177.3(6) . . . . ?
C24 C25 C30 C29 176.4(6) . . . . ?
C25 C26 C27 C28 0.9(10) . . . . ?
C25 C26 C27 C31 177.0(6) . . . . ?
C26 C25 C30 C29 1.0(10) . . . . ?
C26 C27 C28 C29 0.6(10) . . . . ?
C26 C27 C31 O13 178.8(7) . . . . ?
C26 C27 C31 O14 -3.1(11) . . . . ?
C27 C28 C29 C30 -1.3(10) . . . . ?
C27 C28 C29 C32 177.1(9) . . . . ?
C27 C28 C29 C32A -179.1(18) . . . . ?
C28 C27 C31 O13 -5.2(10) . . . . ?
C28 C27 C31 O14 172.9(7) . . . . ?
C28 C29 C30 C25 0.5(10) . . . . ?
C28 C29 C32 O11 -18(2) . . . . ?
C28 C29 C32 O12 168.2(13) . . . . ?
C28 C29 C32A O11A -165(2) . . . . ?
C28 C29 C32A O12A 10(3) . . . . ?
C30 C25 C26 C27 -1.7(10) . . . . ?
C30 C29 C32 O11 160.1(15) . . . . ?
C30 C29 C32 O12 -14(2) . . . . ?
C30 C29 C32A O11A 17(4) . . . . ?
C30 C29 C32A O12A -168(2) . . . . ?
C31 C27 C28 C29 -175.4(6) . . . . ?
C32 C29 C30 C25 -177.6(10) . . . . ?
C33 N1 C35 N2 25(2) . . . . ?
C33 N1 C35A N2 -29(3) . . . . ?
C34 N2 C36 C37 117.1(15) . . . . ?
C34 N2 C35 N1 -25(2) . . . . ?
C34 N2 C35A N1 31(3) . . . . ?
C36 N2 C34 C33 -179.1(11) . . . . ?
C36 N2 C35 N1 168.4(14) . . . . ?
C36 N2 C35A N1 -169.2(15) . . . . ?
C36 C37 C38 C39 155.0(15) . . . . ?
C37 C38 C39 N3 177.5(12) . . . . ?
C39 N3 C40 N4 -168.0(13) . . . . ?
C39 N3 C41 C42 165.9(15) . . . . ?
C39 N3 C41A C42A -161.7(17) . . . . ?
C40 N3 C39 C38 -161.7(15) . . . . ?
C40 N3 C41 C42 15(2) . . . . ?
C40 N3 C41A C42A -4(3) . . . . ?
C40 N4 C42 C41 -5(2) . . . . ?
C40 N4 C42A C41A 38(2) . . . . ?
C43 N5 C45 C44 2.8(11) . . . . ?
C43 N6 C44 C45 4.1(12) . . . . ?
C43 N6 C46 C47 -120.4(12) . . . . ?
C44 N6 C43 N5 -2.6(12) . . . . ?
C44 N6 C46 C47 57.1(16) . . . . ?
C45 N5 C43 N6 -0.1(11) . . . . ?
C46 N6 C43 N5 175.3(9) . . . . ?
C46 N6 C44 C45 -173.8(10) . . . . ?
C48 N7 C50 C49 0.5(7) . . . . ?
C48 N8 C49 C50 0.5(7) . . . . ?
C48 N8 C51 C52 93.4(7) . . . . ?
C49 N8 C48 N7 -0.2(7) . . . . ?
C49 N8 C51 C52 -87.1(7) . . . . ?
C50 N7 C48 N8 -0.2(7) . . . . ?
C51 N8 C48 N7 179.4(5) . . . . ?
C51 N8 C49 C50 -179.1(5) . . . . ?
C53 N9 C54 N10 1.2(6) . . . . ?
C54 N9 C53 C55 -1.0(7) . . . . ?
C54 N10 C55 C53 0.2(7) . . . . ?
C54 N10 C56 C57 -101.4(7) . . . . ?
C55 N10 C54 N9 -0.9(7) . . . . ?
C55 N10 C56 C57 77.4(8) . . . . ?
C56 N10 C54 N9 178.2(5) . . . . ?
C56 N10 C55 C53 -178.8(5) . . . . ?
C35 N1 C33 C34 -16.3(18) . . . . ?
C35 N2 C34 C33 13.2(17) . . . . ?
C35 N2 C36 C37 -78(2) . . . . ?
C41 N3 C39 C38 54(2) . . . . ?
C41 N3 C40 N4 -20.1(19) . . . . ?
C42 N4 C40 N3 15.6(16) . . . . ?
C35A N1 C33 C34 17.7(19) . . . . ?
C35A N2 C34 C33 -19.1(19) . . . . ?
C35A N2 C36 C37 -39(3) . . . . ?
C41A N3 C39 C38 -9(3) . . . . ?
C41A N3 C40 N4 33(2) . . . . ?
C42A N4 C40 N3 -44.7(13) . . . . ?
C32A C29 C30 C25 179.0(13) . . . . ?
